data_7702038
loop_
_publ_author_name
'Heindl, Claudia'
'Peresypkina, Eugenia V.'
'Virovets, Alexander V.'
'Komarov, Vladislav Yu'
'Scheer, Manfred'

_publ_section_title
;
 1,2,4-Triphospholyl anions - versatile building blocks for the formation
 of 1D, 2D and 3D assemblies.
;
_journal_issue 22
_journal_name_full 'Dalton transactions (Cambridge, England : 2003)'
_journal_page_first 10245
_journal_page_last 10252
_journal_paper_doi 10.1039/c5dt01230a
_journal_volume 44
_journal_year 2015
_chemical_formula_structural '[Cu6Cl4(P3C2(tBu)2)3(CuCl0.4(MeCN)0.6)(Cu(MeCN)3)0.25(CuCl0.87(MeCN)0.18)3]'
_chemical_formula_sum 'C33.8 H59.67 Cl6.85 Cu9.85 N1.9 P9'
_chemical_formula_weight 1640.09
_space_group_crystal_system cubic
_space_group_IT_number 219
_space_group_name_Hall 'F -4a 2 3'
_space_group_name_H-M_alt 'F -4 3 c'
_atom_sites_solution_hydrogens mixed
_audit_creation_method SHELXL-2013
_audit_update_record
;
2015-03-24 deposited with the CCDC.
2015-04-24 downloaded from the CCDC.
;
_cell_angle_alpha 90
_cell_angle_beta 90
_cell_angle_gamma 90
_cell_formula_units_Z 32
_cell_length_a 35.50210(10)
_cell_length_b 35.50210(10)
_cell_length_c 35.50210(10)
_cell_measurement_reflns_used 34839
_cell_measurement_temperature 123(2)
_cell_measurement_theta_max 76.4410
_cell_measurement_theta_min 3.4950
_cell_volume 44746.8(2)
_computing_cell_refinement
;
CrysAlisPro, Agilent Technologies,
Version 1.171.37.34 (release 22-05-2014 CrysAlis171 .NET)
(compiled May 22 2014,16:03:01)
;
_computing_data_collection
;
CrysAlisPro, Agilent Technologies,
Version 1.171.37.34 (release 22-05-2014 CrysAlis171 .NET)
(compiled May 22 2014,16:03:01)
;
_computing_data_reduction
;
CrysAlisPro, Agilent Technologies,
Version 1.171.37.34 (release 22-05-2014 CrysAlis171 .NET)
(compiled May 22 2014,16:03:01)
;
_computing_structure_refinement 'SHELXL-2013 (Sheldrick, 2013)'
_computing_structure_solution 'SHELXS-97 (Sheldrick, 1997)'
_diffrn_ambient_temperature 123(2)
_diffrn_detector 'CCD plate'
_diffrn_detector_area_resol_mean 10.3546
_diffrn_detector_type Atlas
_diffrn_measured_fraction_theta_full 0.998
_diffrn_measured_fraction_theta_max 0.998
_diffrn_measurement_device 'four-circle diffractometer'
_diffrn_measurement_device_type 'SuperNova, Single source at offset, Atlas'
_diffrn_measurement_method '\w scans'
_diffrn_radiation_monochromator mirror
_diffrn_radiation_probe x-ray
_diffrn_radiation_type CuK\a
_diffrn_radiation_wavelength 1.54178
_diffrn_reflns_av_R_equivalents 0.0311
_diffrn_reflns_av_unetI/netI 0.0097
_diffrn_reflns_Laue_measured_fraction_full 0.998
_diffrn_reflns_Laue_measured_fraction_max 0.998
_diffrn_reflns_limit_h_max 42
_diffrn_reflns_limit_h_min -33
_diffrn_reflns_limit_k_max 43
_diffrn_reflns_limit_k_min -40
_diffrn_reflns_limit_l_max 44
_diffrn_reflns_limit_l_min -37
_diffrn_reflns_number 48284
_diffrn_reflns_point_group_measured_fraction_full 0.999
_diffrn_reflns_point_group_measured_fraction_max 0.993
_diffrn_reflns_theta_full 67.500
_diffrn_reflns_theta_max 76.421
_diffrn_reflns_theta_min 3.521
_diffrn_source 'sealed X-ray tube'
_diffrn_source_type 'SuperNova (Cu) X-ray Source'
_exptl_absorpt_coefficient_mu 9.649
_exptl_absorpt_correction_T_max 0.508
_exptl_absorpt_correction_T_min 0.325
_exptl_absorpt_correction_type gaussian
_exptl_absorpt_process_details
;
CrysAlisPro, Agilent Technologies,
Version 1.171.37.34 (release 22-05-2014 CrysAlis171 .NET)
(compiled May 22 2014,16:03:01)
Numerical absorption correction based on gaussian integration over
			a multifaceted crystal model
Empirical absorption correction using spherical harmonics,
 implemented in SCALE3 ABSPACK scaling algorithm.
;
_exptl_crystal_colour brown
_exptl_crystal_density_diffrn 1.948
_exptl_crystal_description block
_exptl_crystal_F_000 26011
_exptl_crystal_size_max 0.193
_exptl_crystal_size_mid 0.144
_exptl_crystal_size_min 0.128
_refine_diff_density_max 2.167
_refine_diff_density_min -0.949
_refine_diff_density_rms 0.152
_refine_ls_abs_structure_details
;
 Flack x determined using 1773 quotients [(I+)-(I-)]/[(I+)+(I-)]
 (Parsons and Flack (2004), Acta Cryst. A60, s61).
;
_refine_ls_abs_structure_Flack 0.020(13)
_refine_ls_extinction_method none
_refine_ls_goodness_of_fit_ref 1.071
_refine_ls_hydrogen_treatment constr
_refine_ls_matrix_type full
_refine_ls_number_parameters 207
_refine_ls_number_reflns 3910
_refine_ls_number_restraints 1
_refine_ls_restrained_S_all 1.071
_refine_ls_R_factor_all 0.0466
_refine_ls_R_factor_gt 0.0460
_refine_ls_shift/su_max 0.001
_refine_ls_shift/su_mean 0.000
_refine_ls_structure_factor_coef Fsqd
_refine_ls_weighting_details
;
 w=1/[\s^2^(Fo^2^)+(0.0953P)^2^+353.4244P]
 where P=(Fo^2^+2Fc^2^)/3
;
_refine_ls_weighting_scheme calc
_refine_ls_wR_factor_gt 0.1327
_refine_ls_wR_factor_ref 0.1332
_reflns_Friedel_coverage 0.887
_reflns_Friedel_fraction_full 0.999
_reflns_Friedel_fraction_max 0.988
_reflns_number_gt 3826
_reflns_number_total 3910
_reflns_threshold_expression 'I > 2\s(I)'
_cod_data_source_file c5dt01230a2.cif
_cod_data_source_block ch542mecn
_cod_original_cell_volume 44746.8(4)
_cod_original_sg_symbol_Hall 'F -4c 2 3'
_cod_original_formula_sum 'C33.80 H59.67 Cl6.85 Cu9.85 N1.90 P9'
_cod_database_code 7702038
_shelx_space_group_comment
;
The symmetry employed for this shelxl refinement is uniquely defined
by the following loop, which should always be used as a source of
symmetry information in preference to the above space-group names.
They are only intended as comments.
;
_shelx_estimated_absorpt_t_min 0.257
_shelx_estimated_absorpt_t_max 0.371
_shelxl_version_number 2013-2

loop_
_space_group_symop_operation_xyz
'x, y, z'
'-x, -y, z'
'-x, y, -z'
'x, -y, -z'
'z, x, y'
'z, -x, -y'
'-z, -x, y'
'-z, x, -y'
'y, z, x'
'-y, z, -x'
'y, -z, -x'
'-y, -z, x'
'y+1/2, x+1/2, z+1/2'
'-y+1/2, -x+1/2, z+1/2'
'y+1/2, -x+1/2, -z+1/2'
'-y+1/2, x+1/2, -z+1/2'
'x+1/2, z+1/2, y+1/2'
'-x+1/2, z+1/2, -y+1/2'
'-x+1/2, -z+1/2, y+1/2'
'x+1/2, -z+1/2, -y+1/2'
'z+1/2, y+1/2, x+1/2'
'z+1/2, -y+1/2, -x+1/2'
'-z+1/2, y+1/2, -x+1/2'
'-z+1/2, -y+1/2, x+1/2'
'x, y+1/2, z+1/2'
'-x, -y+1/2, z+1/2'
'-x, y+1/2, -z+1/2'
'x, -y+1/2, -z+1/2'
'z, x+1/2, y+1/2'
'z, -x+1/2, -y+1/2'
'-z, -x+1/2, y+1/2'
'-z, x+1/2, -y+1/2'
'y, z+1/2, x+1/2'
'-y, z+1/2, -x+1/2'
'y, -z+1/2, -x+1/2'
'-y, -z+1/2, x+1/2'
'y+1/2, x+1, z+1'
'-y+1/2, -x+1, z+1'
'y+1/2, -x+1, -z+1'
'-y+1/2, x+1, -z+1'
'x+1/2, z+1, y+1'
'-x+1/2, z+1, -y+1'
'-x+1/2, -z+1, y+1'
'x+1/2, -z+1, -y+1'
'z+1/2, y+1, x+1'
'z+1/2, -y+1, -x+1'
'-z+1/2, y+1, -x+1'
'-z+1/2, -y+1, x+1'
'x+1/2, y, z+1/2'
'-x+1/2, -y, z+1/2'
'-x+1/2, y, -z+1/2'
'x+1/2, -y, -z+1/2'
'z+1/2, x, y+1/2'
'z+1/2, -x, -y+1/2'
'-z+1/2, -x, y+1/2'
'-z+1/2, x, -y+1/2'
'y+1/2, z, x+1/2'
'-y+1/2, z, -x+1/2'
'y+1/2, -z, -x+1/2'
'-y+1/2, -z, x+1/2'
'y+1, x+1/2, z+1'
'-y+1, -x+1/2, z+1'
'y+1, -x+1/2, -z+1'
'-y+1, x+1/2, -z+1'
'x+1, z+1/2, y+1'
'-x+1, z+1/2, -y+1'
'-x+1, -z+1/2, y+1'
'x+1, -z+1/2, -y+1'
'z+1, y+1/2, x+1'
'z+1, -y+1/2, -x+1'
'-z+1, y+1/2, -x+1'
'-z+1, -y+1/2, x+1'
'x+1/2, y+1/2, z'
'-x+1/2, -y+1/2, z'
'-x+1/2, y+1/2, -z'
'x+1/2, -y+1/2, -z'
'z+1/2, x+1/2, y'
'z+1/2, -x+1/2, -y'
'-z+1/2, -x+1/2, y'
'-z+1/2, x+1/2, -y'
'y+1/2, z+1/2, x'
'-y+1/2, z+1/2, -x'
'y+1/2, -z+1/2, -x'
'-y+1/2, -z+1/2, x'
'y+1, x+1, z+1/2'
'-y+1, -x+1, z+1/2'
'y+1, -x+1, -z+1/2'
'-y+1, x+1, -z+1/2'
'x+1, z+1, y+1/2'
'-x+1, z+1, -y+1/2'
'-x+1, -z+1, y+1/2'
'x+1, -z+1, -y+1/2'
'z+1, y+1, x+1/2'
'z+1, -y+1, -x+1/2'
'-z+1, y+1, -x+1/2'
'-z+1, -y+1, x+1/2'

loop_
_atom_site_label
_atom_site_type_symbol
_atom_site_fract_x
_atom_site_fract_y
_atom_site_fract_z
_atom_site_U_iso_or_equiv
_atom_site_adp_type
_atom_site_occupancy
_atom_site_site_symmetry_order
_atom_site_calc_flag
_atom_site_refinement_flags_posn
_atom_site_refinement_flags_adp
_atom_site_refinement_flags_occupancy
_atom_site_disorder_group
Cu1S Cu 0.77385(17) 0.77385(17) 0.77385(17) 0.059(3) Uani 0.25 3 d S T P .
N1S N 0.7137(10) 0.7863(10) 0.7863(10) 0.16(2) Uiso 0.6667 3 d S . P .
C1S C 0.6952(7) 0.8048(7) 0.8048(7) 0.081(10) Uiso 0.6667 3 d S . P .
C2S C 0.6715(4) 0.8285(4) 0.8285(4) 0.046(5) Uiso 0.6667 3 d S . P .
H2S1 H 0.6620 0.8494 0.8134 0.070 Uiso 0.2222 1 d . U P .
H2S2 H 0.6866 0.8380 0.8494 0.070 Uiso 0.2222 1 d . U P .
H2S3 H 0.6506 0.8134 0.8380 0.070 Uiso 0.2222 1 d . U P .
Cl1 Cl 0.94673(9) 0.94673(9) 0.94673(9) 0.0364(11) Uani 0.4 3 d S T P 1
N1N N 0.94673(9) 0.94673(9) 0.94673(9) 0.0364(11) Uani 0.6 3 d S T P 2
C1N C 0.9496(13) 0.9496(13) 0.9779(12) 0.043(9) Uiso 0.2 1 d D . P 2
C2N C 0.968(3) 0.973(3) 1.0099(19) 0.10(3) Uiso 0.2 1 d D . P 2
Cu1 Cu 0.91070(3) 0.91070(3) 0.91070(3) 0.0226(4) Uani 1 3 d S T P .
Cu2 Cu 0.92884(5) 0.83829(4) 0.89891(5) 0.0434(4) Uani 0.8667 1 d . . P .
Cl2 Cl 0.97239(8) 0.79754(8) 0.91571(9) 0.0486(7) Uani 0.8167 1 d . . P .
Cu3A Cu 0.87573(5) 0.81137(4) 0.84813(4) 0.0258(3) Uani 0.8667 1 d . . P 1
Cl3A Cl 0.81487(5) 0.81487(5) 0.81487(5) 0.0295(6) Uani 0.8667 3 d S T P 1
Cu3B Cu 0.8971(5) 0.8079(3) 0.8587(3) 0.047(3) Uani 0.1333 1 d . . P 2
Cl3B Cl 0.8425(4) 0.8425(4) 0.8425(4) 0.048(6) Uani 0.1333 3 d S T P 2
Cu4 Cu 0.96565(3) 0.75016(4) 0.87211(4) 0.0364(3) Uani 1 1 d . . . .
Cl4 Cl 0.90991(5) 0.75493(5) 0.84168(5) 0.0336(4) Uani 1 1 d . . . .
P1 P 0.86906(5) 0.79035(5) 0.98757(5) 0.0258(4) Uani 1 1 d . . . .
P2 P 0.88666(5) 0.85803(5) 0.94295(5) 0.0288(4) Uani 1 1 d . . . .
P3 P 0.85776(5) 0.81789(5) 0.91010(5) 0.0226(3) Uani 1 1 d . . . .
C1 C 0.8901(2) 0.8344(2) 0.9859(2) 0.0275(14) Uani 1 1 d . . . .
C2 C 0.9110(2) 0.8522(2) 1.0196(2) 0.0326(16) Uani 1 1 d . . . .
C3 C 0.9050(5) 0.8306(5) 1.0551(3) 0.081(5) Uani 1 1 d . . . .
H3A H 0.8790 0.8234 1.0570 0.122 Uiso 1 1 calc R U . .
H3B H 0.9117 0.8460 1.0763 0.122 Uiso 1 1 calc R U . .
H3C H 0.9205 0.8084 1.0548 0.122 Uiso 1 1 calc R U . .
C4 C 0.9523(3) 0.8564(3) 1.0094(3) 0.050(2) Uani 1 1 d . . . .
H4A H 0.9546 0.8713 0.9869 0.076 Uiso 1 1 calc R U . .
H4B H 0.9630 0.8319 1.0051 0.076 Uiso 1 1 calc R U . .
H4C H 0.9654 0.8685 1.0297 0.076 Uiso 1 1 calc R U . .
C5 C 0.8922(4) 0.8909(4) 1.0256(3) 0.060(3) Uani 1 1 d . . . .
H5A H 0.8886 0.9030 1.0017 0.089 Uiso 1 1 calc R U . .
H5B H 0.9080 0.9063 1.0412 0.089 Uiso 1 1 calc R U . .
H5C H 0.8682 0.8875 1.0376 0.089 Uiso 1 1 calc R U . .
C6 C 0.85076(19) 0.78229(19) 0.9433(2) 0.0251(13) Uani 1 1 d . . . .
C7 C 0.8302(2) 0.74530(19) 0.9338(2) 0.0272(14) Uani 1 1 d . . . .
C8 C 0.8023(3) 0.7352(3) 0.9656(3) 0.049(2) Uani 1 1 d . . . .
H8A H 0.7856 0.7560 0.9699 0.073 Uiso 1 1 calc R U . .
H8B H 0.8160 0.7298 0.9883 0.073 Uiso 1 1 calc R U . .
H8C H 0.7879 0.7135 0.9584 0.073 Uiso 1 1 calc R U . .
C9 C 0.8598(3) 0.7136(2) 0.9299(3) 0.0431(19) Uani 1 1 d . . . .
H9A H 0.8746 0.7123 0.9524 0.065 Uiso 1 1 calc R U . .
H9B H 0.8759 0.7188 0.9088 0.065 Uiso 1 1 calc R U . .
H9C H 0.8472 0.6900 0.9260 0.065 Uiso 1 1 calc R U . .
C10 C 0.8082(2) 0.7484(2) 0.8968(2) 0.0368(16) Uani 1 1 d . . . .
H10A H 0.7913 0.7695 0.8980 0.055 Uiso 1 1 calc R U . .
H10B H 0.7939 0.7257 0.8929 0.055 Uiso 1 1 calc R U . .
H10C H 0.8254 0.7518 0.8763 0.055 Uiso 1 1 calc R U . .

loop_
_atom_site_aniso_label
_atom_site_aniso_U_11
_atom_site_aniso_U_22
_atom_site_aniso_U_33
_atom_site_aniso_U_23
_atom_site_aniso_U_13
_atom_site_aniso_U_12
Cu1S 0.059(3) 0.059(3) 0.059(3) -0.010(3) -0.010(3) -0.010(3)
Cl1 0.0364(11) 0.0364(11) 0.0364(11) -0.0042(12) -0.0042(12) -0.0042(12)
N1N 0.0364(11) 0.0364(11) 0.0364(11) -0.0042(12) -0.0042(12) -0.0042(12)
Cu1 0.0226(4) 0.0226(4) 0.0226(4) -0.0005(4) -0.0005(4) -0.0005(4)
Cu2 0.0435(8) 0.0363(7) 0.0503(9) 0.0066(6) 0.0123(7) 0.0120(6)
Cl2 0.0462(14) 0.0412(13) 0.0584(16) -0.0171(12) -0.0146(12) 0.0167(11)
Cu3A 0.0279(7) 0.0228(6) 0.0267(7) 0.0006(5) 0.0036(5) 0.0016(5)
Cl3A 0.0295(6) 0.0295(6) 0.0295(6) -0.0011(7) -0.0011(7) -0.0011(7)
Cu3B 0.084(10) 0.020(4) 0.036(6) 0.008(4) 0.043(7) 0.012(5)
Cl3B 0.048(6) 0.048(6) 0.048(6) -0.014(6) -0.014(6) -0.014(6)
Cu4 0.0336(6) 0.0320(6) 0.0436(7) -0.0024(5) -0.0024(5) 0.0109(5)
Cl4 0.0335(8) 0.0363(9) 0.0309(8) -0.0040(7) -0.0001(7) 0.0060(7)
P1 0.0276(8) 0.0238(8) 0.0261(8) 0.0069(6) 0.0005(7) 0.0006(6)
P2 0.0338(10) 0.0262(8) 0.0265(8) 0.0064(7) -0.0053(7) -0.0075(7)
P3 0.0219(8) 0.0220(8) 0.0237(8) 0.0021(6) 0.0013(6) -0.0005(6)
C1 0.022(3) 0.034(4) 0.026(3) 0.003(3) -0.002(3) 0.002(3)
C2 0.034(4) 0.041(4) 0.023(3) 0.002(3) -0.004(3) -0.005(3)
C3 0.107(11) 0.098(10) 0.038(5) 0.021(6) -0.020(6) -0.054(9)
C4 0.043(5) 0.064(6) 0.044(5) -0.005(4) -0.007(4) 0.000(4)
C5 0.062(7) 0.071(7) 0.046(5) -0.017(5) -0.009(5) 0.009(6)
C6 0.020(3) 0.024(3) 0.031(3) -0.002(3) 0.003(3) 0.003(2)
C7 0.034(3) 0.019(3) 0.029(3) -0.003(3) 0.011(3) -0.003(3)
C8 0.062(6) 0.046(5) 0.039(4) -0.008(4) 0.018(4) -0.028(5)
C9 0.048(5) 0.024(4) 0.057(5) 0.004(3) -0.001(4) 0.011(3)
C10 0.040(4) 0.028(3) 0.042(4) 0.002(3) 0.000(3) -0.007(3)

loop_
_atom_type_symbol
_atom_type_description
_atom_type_scat_dispersion_real
_atom_type_scat_dispersion_imag
_atom_type_scat_source
C C 0.0181 0.0091 'International Tables Vol C Tables 4.2.6.8 and 6.1.1.4'
H H 0.0000 0.0000 'International Tables Vol C Tables 4.2.6.8 and 6.1.1.4'
N N 0.0311 0.0180 'International Tables Vol C Tables 4.2.6.8 and 6.1.1.4'
P P 0.2955 0.4335 'International Tables Vol C Tables 4.2.6.8 and 6.1.1.4'
Cu Cu -1.9646 0.5888 'International Tables Vol C Tables 4.2.6.8 and 6.1.1.4'
Cl Cl 0.3639 0.7018 'International Tables Vol C Tables 4.2.6.8 and 6.1.1.4'

loop_
_geom_angle_atom_site_label_1
_geom_angle_atom_site_label_2
_geom_angle_atom_site_label_3
_geom_angle
_geom_angle_site_symmetry_1
_geom_angle_site_symmetry_3
N1S Cu1S N1S 110.0(10) 51_656 74_665
N1S Cu1S N1S 110.0(10) 51_656 .
N1S Cu1S N1S 110.0(10) 74_665 .
N1S Cu1S Cu1S 106.3(11) 51_656 74_665
N1S Cu1S Cu1S 57.4(9) 74_665 74_665
N1S Cu1S Cu1S 57.4(9) . 74_665
N1S Cu1S Cu1S 57.4(9) 51_656 51_656
N1S Cu1S Cu1S 106.3(11) 74_665 51_656
N1S Cu1S Cu1S 57.4(8) . 51_656
Cu1S Cu1S Cu1S 60.0 74_665 51_656
N1S Cu1S Cu1S 57.4(8) 51_656 28_566
N1S Cu1S Cu1S 57.4(8) 74_665 28_566
N1S Cu1S Cu1S 106.3(11) . 28_566
Cu1S Cu1S Cu1S 60.0 74_665 28_566
Cu1S Cu1S Cu1S 60.002(1) 51_656 28_566
N1S Cu1S Cl3A 109.0(11) 51_656 .
N1S Cu1S Cl3A 109.0(11) 74_665 .
N1S Cu1S Cl3A 109.0(11) . .
Cu1S Cu1S Cl3A 144.734(1) 74_665 .
Cu1S Cu1S Cl3A 144.734(1) 51_656 .
Cu1S Cu1S Cl3A 144.734(1) 28_566 .
C1S N1S Cu1S 141.5(11) . .
C1S N1S Cu1S 141.5(11) . 51_656
Cu1S N1S Cu1S 65.2(17) . 51_656
C1S N1S Cu1S 141.5(11) . 74_665
Cu1S N1S Cu1S 65.2(17) . 74_665
Cu1S N1S Cu1S 65.2(17) 51_656 74_665
N1S C1S C2S 180(5) . .
C1S C2S H2S1 108.7 . .
C1S C2S H2S2 108.7 . .
H2S1 C2S H2S2 110.3 . .
C1S C2S H2S3 108.7 . .
H2S1 C2S H2S3 110.3 . .
H2S2 C2S H2S3 110.3 . .
C1N C1N C1N 59.999(11) 5 9
C1N C1N C2N 102(4) 5 .
C1N C1N C2N 98(4) 9 .
C2N C2N C2N 60.00(5) 11_577 8_757
C2N C2N C1N 163(10) 11_577 .
C2N C2N C1N 135(10) 8_757 .
C2N C2N C2N 98(10) 11_577 9
C2N C2N C2N 120(2) 8_757 9
C1N C2N C2N 81(3) . 9
C2N C2N C2N 117(6) 11_577 5
C2N C2N C2N 80(10) 8_757 5
C1N C2N C2N 78(4) . 5
C2N C2N C2N 60.002(15) 9 5
Cl1 Cu1 P2 112.78(6) . .
Cl1 Cu1 P2 112.78(6) . 9
P2 Cu1 P2 105.97(7) . 9
Cl1 Cu1 P2 112.78(6) . 5
P2 Cu1 P2 105.97(6) . 5
P2 Cu1 P2 105.97(6) 9 5
Cl1 Cu1 Cu2 120.30(5) . 5
P2 Cu1 Cu2 126.92(9) . 5
P2 Cu1 Cu2 53.97(6) 9 5
P2 Cu1 Cu2 53.24(6) 5 5
Cl1 Cu1 Cu2 120.30(5) . 9
P2 Cu1 Cu2 53.97(6) . 9
P2 Cu1 Cu2 53.24(7) 9 9
P2 Cu1 Cu2 126.92(9) 5 9
Cu2 Cu1 Cu2 96.78(7) 5 9
Cl1 Cu1 Cu2 120.30(5) . .
P2 Cu1 Cu2 53.24(6) . .
P2 Cu1 Cu2 126.92(9) 9 .
P2 Cu1 Cu2 53.97(6) 5 .
Cu2 Cu1 Cu2 96.78(7) 5 .
Cu2 Cu1 Cu2 96.78(7) 9 .
Cu3B Cu2 Cl2 102.8(4) . .
Cu3B Cu2 P2 105.7(3) . .
Cl2 Cu2 P2 118.60(12) . .
Cu3B Cu2 P2 94.1(3) . 5
Cl2 Cu2 P2 120.54(13) . 5
P2 Cu2 P2 110.28(10) . 5
Cu3B Cu2 P3 57.0(3) . .
Cl2 Cu2 P3 116.62(12) . .
P2 Cu2 P3 49.90(7) . .
P2 Cu2 P3 120.28(9) 5 .
Cu3B Cu2 Cu1 117.8(3) . .
Cl2 Cu2 Cu1 139.17(12) . .
P2 Cu2 Cu1 55.93(6) . .
P2 Cu2 Cu1 55.69(6) 5 .
P3 Cu2 Cu1 90.56(6) . .
Cl2 Cu2 Cu3A 115.26(10) . .
P2 Cu2 Cu3A 96.04(8) . .
P2 Cu2 Cu3A 89.73(8) 5 .
P3 Cu2 Cu3A 50.08(6) . .
Cu1 Cu2 Cu3A 105.54(7) . .
Cu2 Cl2 Cu4 103.03(12) . .
P3 Cu3A P3 121.19(10) . 5
P3 Cu3A Cl4 108.76(9) . .
P3 Cu3A Cl4 106.80(8) 5 .
P3 Cu3A Cl3A 102.10(7) . .
P3 Cu3A Cl3A 101.77(8) 5 .
Cl4 Cu3A Cl3A 116.61(9) . .
P3 Cu3A Cu2 62.19(6) . .
P3 Cu3A Cu2 72.44(7) 5 .
Cl4 Cu3A Cu2 90.36(8) . .
Cl3A Cu3A Cu2 152.65(9) . .
P3 Cu3A Cu3A 105.40(7) . 5
P3 Cu3A Cu3A 52.34(7) 5 5
Cl4 Cu3A Cu3A 145.83(8) . 5
Cl3A Cu3A Cu3A 55.29(5) . 5
Cu2 Cu3A Cu3A 104.98(5) . 5
P3 Cu3A Cu3A 52.72(7) . 9
P3 Cu3A Cu3A 105.08(7) 5 9
Cl4 Cu3A Cu3A 148.12(8) . 9
Cl3A Cu3A Cu3A 55.29(5) . 9
Cu2 Cu3A Cu3A 99.55(5) . 9
Cu3A Cu3A Cu3A 59.999(1) 5 9
Cu3A Cl3A Cu3A 69.42(10) 9 5
Cu3A Cl3A Cu3A 69.42(10) 9 .
Cu3A Cl3A Cu3A 69.42(10) 5 .
Cu3A Cl3A Cu1S 138.89(6) 9 .
Cu3A Cl3A Cu1S 138.89(6) 5 .
Cu3A Cl3A Cu1S 138.89(6) . .
Cl4 Cu3B Cu2 123.8(9) . .
Cl4 Cu3B P3 120.8(4) . .
Cu2 Cu3B P3 73.3(3) . .
Cl4 Cu3B P3 118.3(4) . 5
Cu2 Cu3B P3 85.8(4) . 5
P3 Cu3B P3 119.3(4) . 5
Cl4 Cu3B Cl3B 126.4(10) . .
Cu2 Cu3B Cl3B 109.5(7) . .
P3 Cu3B Cl3B 67.6(4) . .
P3 Cu3B Cl3B 67.4(4) 5 .
Cu3B Cl3B Cu3B 110.7(6) . 9
Cu3B Cl3B Cu3B 110.7(6) . 5
Cu3B Cl3B Cu3B 110.7(6) 9 5
P1 Cu4 Cl4 133.33(9) 72_664 .
P1 Cu4 Cl2 115.66(10) 72_664 .
Cl4 Cu4 Cl2 111.00(9) . .
Cu3B Cl4 Cu4 97.0(6) . .
Cu4 Cl4 Cu3A 117.92(9) . .
C6 P1 C1 106.3(3) . .
C6 P1 Cu4 126.7(3) . 70_466
C1 P1 Cu4 126.5(3) . 70_466
C1 P2 P3 101.1(3) . .
C1 P2 Cu2 114.0(3) . .
P3 P2 Cu2 74.46(9) . .
C1 P2 Cu2 123.1(3) . 9
P3 P2 Cu2 86.71(9) . 9
Cu2 P2 Cu2 122.35(11) . 9
C1 P2 Cu1 141.5(3) . .
P3 P2 Cu1 116.38(10) . .
Cu2 P2 Cu1 70.83(7) . .
Cu2 P2 Cu1 70.35(7) 9 .
C6 P3 P2 100.7(3) . .
C6 P3 Cu3A 127.7(3) . .
P2 P3 Cu3A 117.50(10) . .
C6 P3 Cu3A 126.2(3) . 9
P2 P3 Cu3A 108.95(9) . 9
Cu3A P3 Cu3A 74.93(10) . 9
C6 P3 Cu3B 120.3(3) . .
P2 P3 Cu3B 104.2(4) . .
C6 P3 Cu3B 118.3(4) . 9
P2 P3 Cu3B 93.4(4) . 9
Cu3B P3 Cu3B 113.4(7) . 9
C6 P3 Cu2 115.7(2) . .
P2 P3 Cu2 55.65(8) . .
Cu3A P3 Cu2 67.73(7) . .
Cu3A P3 Cu2 118.10(8) 9 .
Cu3B P3 Cu2 49.7(5) . .
Cu3B P3 Cu2 121.5(2) 9 .
C2 C1 P1 123.4(5) . .
C2 C1 P2 120.9(6) . .
P1 C1 P2 115.8(4) . .
C3 C2 C4 113.0(10) . .
C3 C2 C5 106.2(10) . .
C4 C2 C5 111.4(9) . .
C3 C2 C1 112.0(8) . .
C4 C2 C1 108.7(7) . .
C5 C2 C1 105.3(7) . .
C2 C3 H3A 109.5 . .
C2 C3 H3B 109.5 . .
H3A C3 H3B 109.5 . .
C2 C3 H3C 109.5 . .
H3A C3 H3C 109.5 . .
H3B C3 H3C 109.5 . .
C2 C4 H4A 109.5 . .
C2 C4 H4B 109.5 . .
H4A C4 H4B 109.5 . .
C2 C4 H4C 109.5 . .
H4A C4 H4C 109.5 . .
H4B C4 H4C 109.5 . .
C2 C5 H5A 109.5 . .
C2 C5 H5B 109.5 . .
H5A C5 H5B 109.5 . .
C2 C5 H5C 109.5 . .
H5A C5 H5C 109.5 . .
H5B C5 H5C 109.5 . .
C7 C6 P1 121.3(5) . .
C7 C6 P3 122.5(5) . .
P1 C6 P3 116.2(4) . .
C10 C7 C6 111.7(6) . .
C10 C7 C9 108.8(7) . .
C6 C7 C9 108.7(6) . .
C10 C7 C8 108.3(7) . .
C6 C7 C8 110.0(6) . .
C9 C7 C8 109.4(7) . .
C7 C8 H8A 109.5 . .
C7 C8 H8B 109.5 . .
H8A C8 H8B 109.5 . .
C7 C8 H8C 109.5 . .
H8A C8 H8C 109.5 . .
H8B C8 H8C 109.5 . .
C7 C9 H9A 109.5 . .
C7 C9 H9B 109.5 . .
H9A C9 H9B 109.5 . .
C7 C9 H9C 109.5 . .
H9A C9 H9C 109.5 . .
H9B C9 H9C 109.5 . .
C7 C10 H10A 109.5 . .
C7 C10 H10B 109.5 . .
H10A C10 H10B 109.5 . .
C7 C10 H10C 109.5 . .
H10A C10 H10C 109.5 . .
H10B C10 H10C 109.5 . .

loop_
_geom_bond_atom_site_label_1
_geom_bond_atom_site_label_2
_geom_bond_distance
_geom_bond_site_symmetry_2
Cu1S N1S 2.22(5) 51_656
Cu1S N1S 2.22(5) 74_665
Cu1S N1S 2.22(5) .
Cu1S Cu1S 2.395(17) 74_665
Cu1S Cu1S 2.395(17) 51_656
Cu1S Cu1S 2.395(17) 28_566
Cu1S Cl3A 2.522(11) .
N1S C1S 1.14(7) .
N1S Cu1S 2.22(5) 51_656
N1S Cu1S 2.22(5) 74_665
C1S C2S 1.46(5) .
C2S H2S1 0.9753 .
C2S H2S2 0.9753 .
C2S H2S3 0.9753 .
Cl1 Cu1 2.216(6) .
C1N C1N 1.42(8) 5
C1N C1N 1.42(8) 9
C1N C2N 1.55(3) .
C2N C2N 1.00(9) 11_577
C2N C2N 1.00(9) 8_757
C2N C2N 1.98(14) 9
C2N C2N 1.98(14) 5
Cu1 P2 2.3528(19) .
Cu1 P2 2.3529(19) 9
Cu1 P2 2.3529(19) 5
Cu1 Cu2 2.6826(17) 5
Cu1 Cu2 2.6826(17) 9
Cu1 Cu2 2.6827(17) .
Cu2 Cu3B 2.114(17) .
Cu2 Cl2 2.200(3) .
Cu2 P2 2.275(3) .
Cu2 P2 2.304(3) 5
Cu2 P3 2.655(2) .
Cu2 Cu3A 2.778(2) .
Cl2 Cu4 2.299(3) .
Cu3A P3 2.302(2) .
Cu3A P3 2.314(2) 5
Cu3A Cl4 2.354(2) .
Cu3A Cl3A 2.466(3) .
Cu3A Cu3A 2.808(3) 5
Cu3A Cu3A 2.808(3) 9
Cl3A Cu3A 2.466(3) 9
Cl3A Cu3A 2.466(3) 5
Cu3B Cl4 2.026(9) .
Cu3B P3 2.325(9) .
Cu3B P3 2.335(9) 5
Cu3B Cl3B 2.367(18) .
Cl3B Cu3B 2.367(18) 9
Cl3B Cu3B 2.367(18) 5
Cu4 P1 2.200(2) 72_664
Cu4 Cl4 2.261(2) .
P1 C6 1.725(8) .
P1 C1 1.733(8) .
P1 Cu4 2.200(2) 70_466
P2 C1 1.744(7) .
P2 P3 2.108(3) .
P2 Cu2 2.304(3) 9
P3 C6 1.746(7) .
P3 Cu3A 2.314(2) 9
P3 Cu3B 2.335(9) 9
C1 C2 1.544(10) .
C2 C3 1.493(13) .
C2 C4 1.515(13) .
C2 C5 1.542(15) .
C3 H3A 0.9600 .
C3 H3B 0.9600 .
C3 H3C 0.9600 .
C4 H4A 0.9600 .
C4 H4B 0.9600 .
C4 H4C 0.9600 .
C5 H5A 0.9600 .
C5 H5B 0.9600 .
C5 H5C 0.9600 .
C6 C7 1.539(10) .
C7 C10 1.533(11) .
C7 C9 1.545(11) .
C7 C8 1.545(11) .
C8 H8A 0.9600 .
C8 H8B 0.9600 .
C8 H8C 0.9600 .
C9 H9A 0.9600 .
C9 H9B 0.9600 .
C9 H9C 0.9600 .
C10 H10A 0.9600 .
C10 H10B 0.9600 .
C10 H10C 0.9600 .
